data_7021671
loop_
_publ_author_name
'Lorber, Christian'
'Vendier, Laure'

_publ_section_title
;
 Novel aspects of the transamination reaction between Ti(NMe2)4 and
 primary amines.
;
_journal_issue 34
_journal_name_full 'Dalton transactions (Cambridge, England : 2003)'
_journal_page_first 12203
_journal_page_last 12219
_journal_paper_doi 10.1039/c3dt50840d
_journal_volume 42
_journal_year 2013
_chemical_compound_source 'synthesis as described'
_chemical_formula_moiety 'C52 H82 N6 Ti2'
_chemical_formula_sum 'C52 H82 N6 Ti2'
_chemical_formula_weight 887.04
_chemical_name_systematic
;
 ?
;
_space_group_IT_number 14
_symmetry_cell_setting monoclinic
_symmetry_Int_Tables_number 14
_symmetry_space_group_name_Hall '-P 2yn'
_symmetry_space_group_name_H-M 'P 1 21/n 1'
_atom_sites_solution_hydrogens geom
_atom_sites_solution_primary direct
_atom_sites_solution_secondary difmap
_cell_angle_alpha 90
_cell_angle_beta 98.712(2)
_cell_angle_gamma 90
_cell_formula_units_Z 4
_cell_length_a 11.5158(4)
_cell_length_b 22.9429(8)
_cell_length_c 19.6453(7)
_cell_measurement_reflns_used 9534
_cell_measurement_temperature 180(2)
_cell_measurement_theta_max 25.16
_cell_measurement_theta_min 2.28
_cell_measurement_wavelength 0.71073
_cell_volume 5130.5(3)
_computing_cell_refinement 'Bruker SAINT'
_computing_data_collection 'Bruker APEX2'
_computing_data_reduction 'Bruker SAINT'
_computing_molecular_graphics 'Ortep-3 for Windows (Farrugia, 1997)'
_computing_publication_material 'WinGX publication routines (Farrugia, 1999)'
_computing_structure_refinement 'SHELXL-97 (Sheldrick, 2008)'
_computing_structure_solution 'SIR92 (Giacovazzo et al, 1993)'
_diffrn_ambient_temperature 180(2)
_diffrn_measured_fraction_theta_full 0.989
_diffrn_measured_fraction_theta_max 0.989
_diffrn_measurement_device_type 'Bruker Kappa APEX II'
_diffrn_measurement_method \w-\f
_diffrn_radiation_monochromator graphite
_diffrn_radiation_source 'fine-focus sealed tube'
_diffrn_radiation_type MoK\a
_diffrn_radiation_wavelength 0.71073
_diffrn_reflns_av_R_equivalents 0.0592
_diffrn_reflns_av_unetI/netI 0.0478
_diffrn_reflns_limit_h_max 13
_diffrn_reflns_limit_h_min -11
_diffrn_reflns_limit_k_max 24
_diffrn_reflns_limit_k_min -27
_diffrn_reflns_limit_l_max 23
_diffrn_reflns_limit_l_min -23
_diffrn_reflns_number 59919
_diffrn_reflns_theta_full 25.24
_diffrn_reflns_theta_max 25.24
_diffrn_reflns_theta_min 1.93
_diffrn_standards_decay_% 0
_diffrn_standards_interval_count 0
_diffrn_standards_interval_time 0
_diffrn_standards_number 0
_exptl_absorpt_coefficient_mu 0.35
_exptl_absorpt_correction_T_max 0.9873
_exptl_absorpt_correction_T_min 0.9125
_exptl_absorpt_correction_type multi-scan
_exptl_absorpt_process_details
;
        [c.f. r.h. blessing, acta cryst. (1995), a51, 33-38]
;
_exptl_crystal_colour red
_exptl_crystal_density_diffrn 1.148
_exptl_crystal_density_method 'not measured'
_exptl_crystal_description parallelepiped
_exptl_crystal_F_000 1920
_exptl_crystal_size_max 0.18
_exptl_crystal_size_mid 0.1
_exptl_crystal_size_min 0.04
_refine_diff_density_max 0.392
_refine_diff_density_min -0.296
_refine_diff_density_rms 0.052
_refine_ls_extinction_method none
_refine_ls_goodness_of_fit_ref 1.016
_refine_ls_hydrogen_treatment constr
_refine_ls_matrix_type full
_refine_ls_number_parameters 561
_refine_ls_number_reflns 9171
_refine_ls_number_restraints 0
_refine_ls_restrained_S_all 1.016
_refine_ls_R_factor_all 0.0792
_refine_ls_R_factor_gt 0.0479
_refine_ls_shift/su_max 0.002
_refine_ls_shift/su_mean 0
_refine_ls_structure_factor_coef Fsqd
_refine_ls_weighting_details 'calc w=1/[\s^2^(Fo^2^)+(0.0570P)^2^+2.9424P] where P=(Fo^2^+2Fc^2^)/3'
_refine_ls_weighting_scheme calc
_refine_ls_wR_factor_gt 0.11
_refine_ls_wR_factor_ref 0.1263
_reflns_number_gt 6513
_reflns_number_total 9171
_reflns_threshold_expression >2\s(I)
_cod_data_source_file c3dt50840d.txt
_cod_data_source_block 10
_cod_database_code 7021671

loop_
_symmetry_equiv_pos_as_xyz
'x, y, z'
'-x+1/2, y+1/2, -z+1/2'
'-x, -y, -z'
'x-1/2, -y-1/2, z-1/2'

loop_
_atom_site_label
_atom_site_type_symbol
_atom_site_fract_x
_atom_site_fract_y
_atom_site_fract_z
_atom_site_U_iso_or_equiv
_atom_site_adp_type
_atom_site_occupancy
_atom_site_symmetry_multiplicity
_atom_site_calc_flag
_atom_site_refinement_flags
C1 C 0.7647(2) 0.03482(11) 0.23510(14) 0.0339(6) Uani 1 1 d .
C2 C 0.8153(2) -0.00754(12) 0.28331(17) 0.0473(8) Uani 1 1 d .
C3 C 0.8749(3) -0.05463(14) 0.2586(2) 0.0669(10) Uani 1 1 d .
H3 H 0.9086 -0.0828 0.2895 0.08 Uiso 1 1 calc R
C4 C 0.8847(3) -0.06011(15) 0.1906(2) 0.0719(11) Uani 1 1 d .
H4 H 0.923 -0.0922 0.1756 0.086 Uiso 1 1 calc R
C5 C 0.8383(3) -0.01855(13) 0.14441(19) 0.0575(9) Uani 1 1 d .
H5 H 0.8472 -0.0224 0.0984 0.069 Uiso 1 1 calc R
C6 C 0.7782(2) 0.02930(12) 0.16496(15) 0.0416(7) Uani 1 1 d .
C7 C 0.8116(3) -0.00208(15) 0.35979(17) 0.0599(9) Uani 1 1 d .
H7 H 0.7444 0.0229 0.365 0.072 Uiso 1 1 calc R
C8 C 0.9219(3) 0.02881(19) 0.3964(2) 0.0817(12) Uani 1 1 d .
H8A H 0.9899 0.0056 0.3924 0.122 Uiso 1 1 calc R
H8B H 0.9154 0.034 0.4441 0.122 Uiso 1 1 calc R
H8C H 0.9295 0.0661 0.3754 0.122 Uiso 1 1 calc R
C9 C 0.7932(4) -0.06016(19) 0.3958(2) 0.1029(16) Uani 1 1 d .
H9A H 0.7272 -0.0803 0.3706 0.154 Uiso 1 1 calc R
H9B H 0.7785 -0.0526 0.4418 0.154 Uiso 1 1 calc R
H9C H 0.8623 -0.0838 0.3975 0.154 Uiso 1 1 calc R
C10 C 0.7368(3) 0.07568(13) 0.11159(15) 0.0475(7) Uani 1 1 d .
H10 H 0.6998 0.1065 0.1354 0.057 Uiso 1 1 calc R
C11 C 0.8400(3) 0.10367(15) 0.08332(17) 0.0610(9) Uani 1 1 d .
H11A H 0.8915 0.1218 0.1203 0.091 Uiso 1 1 calc R
H11B H 0.8111 0.1325 0.0496 0.091 Uiso 1 1 calc R
H11C H 0.8823 0.0743 0.0624 0.091 Uiso 1 1 calc R
C12 C 0.6451(3) 0.05472(17) 0.05245(17) 0.0672(10) Uani 1 1 d .
H12A H 0.6267 0.0857 0.0198 0.101 Uiso 1 1 calc R
H12B H 0.5752 0.0432 0.0701 0.101 Uiso 1 1 calc R
H12C H 0.6756 0.022 0.0303 0.101 Uiso 1 1 calc R
C13 C 0.6809(2) 0.22574(10) 0.15347(13) 0.0315(6) Uani 1 1 d .
C14 C 0.7698(2) 0.23958(11) 0.20843(13) 0.0332(6) Uani 1 1 d .
C15 C 0.8691(3) 0.26921(13) 0.19400(16) 0.0523(8) Uani 1 1 d .
H15 H 0.9292 0.2777 0.2298 0.063 Uiso 1 1 calc R
C16 C 0.8803(3) 0.28597(15) 0.12882(17) 0.0630(10) Uani 1 1 d .
H16 H 0.9478 0.3053 0.1205 0.076 Uiso 1 1 calc R
C17 C 0.7916(3) 0.27432(14) 0.07530(16) 0.0551(8) Uani 1 1 d .
H17 H 0.7991 0.2867 0.0311 0.066 Uiso 1 1 calc R
C18 C 0.6913(2) 0.24443(11) 0.08607(14) 0.0404(7) Uani 1 1 d .
C19 C 0.5941(3) 0.23288(14) 0.02595(15) 0.0536(8) Uani 1 1 d .
H19 H 0.5567 0.1961 0.0356 0.064 Uiso 1 1 calc R
C20 C 0.6353(3) 0.22631(16) -0.04327(17) 0.0697(10) Uani 1 1 d .
H20A H 0.6669 0.2627 -0.0562 0.105 Uiso 1 1 calc R
H20B H 0.5702 0.2153 -0.0773 0.105 Uiso 1 1 calc R
H20C H 0.6949 0.1968 -0.0402 0.105 Uiso 1 1 calc R
C21 C 0.5006(4) 0.28003(18) 0.0220(2) 0.0857(13) Uani 1 1 d .
H21A H 0.5334 0.3166 0.0108 0.129 Uiso 1 1 calc R
H21B H 0.4733 0.2832 0.0657 0.129 Uiso 1 1 calc R
H21C H 0.4359 0.2701 -0.0129 0.129 Uiso 1 1 calc R
C22 C 0.7612(2) 0.22632(11) 0.28313(13) 0.0355(6) Uani 1 1 d .
H22 H 0.6941 0.2002 0.2837 0.043 Uiso 1 1 calc R
C23 C 0.8703(3) 0.19488(14) 0.31910(15) 0.0511(8) Uani 1 1 d .
H23A H 0.8832 0.1602 0.2939 0.077 Uiso 1 1 calc R
H23B H 0.8591 0.1845 0.365 0.077 Uiso 1 1 calc R
H23C H 0.9373 0.2201 0.321 0.077 Uiso 1 1 calc R
C24 C 0.7373(3) 0.28184(13) 0.32184(17) 0.0605(9) Uani 1 1 d .
H24A H 0.8023 0.3081 0.3227 0.091 Uiso 1 1 calc R
H24B H 0.7274 0.2721 0.3681 0.091 Uiso 1 1 calc R
H24C H 0.6671 0.3001 0.2989 0.091 Uiso 1 1 calc R
C25 C 0.3500(2) 0.04040(11) 0.14496(12) 0.0302(6) Uani 1 1 d .
C26 C 0.3445(2) -0.02128(12) 0.15358(14) 0.0427(7) Uani 1 1 d .
C27 C 0.2440(3) -0.04998(15) 0.12177(17) 0.0615(9) Uani 1 1 d .
H27 H 0.2375 -0.09 0.1277 0.074 Uiso 1 1 calc R
C28 C 0.1545(3) -0.02078(19) 0.08204(19) 0.0705(11) Uani 1 1 d .
H28 H 0.0863 -0.0406 0.064 0.085 Uiso 1 1 calc R
C29 C 0.1648(3) 0.03731(18) 0.06871(16) 0.0596(9) Uani 1 1 d .
H29 H 0.1059 0.0559 0.0389 0.071 Uiso 1 1 calc R
C30 C 0.2613(2) 0.06906(13) 0.09880(14) 0.0409(7) Uani 1 1 d .
C31 C 0.4477(3) -0.05499(12) 0.18938(17) 0.0567(9) Uani 1 1 d .
H31 H 0.4947 -0.0286 0.2218 0.068 Uiso 1 1 calc R
C32 C 0.5252(3) -0.07561(16) 0.1371(2) 0.0762(11) Uani 1 1 d .
H32A H 0.4822 -0.1028 0.1058 0.114 Uiso 1 1 calc R
H32B H 0.5944 -0.0942 0.1609 0.114 Uiso 1 1 calc R
H32C H 0.5476 -0.0427 0.1118 0.114 Uiso 1 1 calc R
C33 C 0.4133(5) -0.10718(16) 0.2299(2) 0.0989(15) Uani 1 1 d .
H33A H 0.3586 -0.095 0.2595 0.148 Uiso 1 1 calc R
H33B H 0.4821 -0.1231 0.2573 0.148 Uiso 1 1 calc R
H33C H 0.3774 -0.1364 0.1985 0.148 Uiso 1 1 calc R
C34 C 0.2754(3) 0.13155(14) 0.07854(16) 0.0555(9) Uani 1 1 d .
H34 H 0.3363 0.1487 0.113 0.067 Uiso 1 1 calc R
C35 C 0.3183(4) 0.1353(2) 0.0106(2) 0.1028(15) Uani 1 1 d .
H35A H 0.3911 0.1144 0.0129 0.154 Uiso 1 1 calc R
H35B H 0.3304 0.1754 -0.0004 0.154 Uiso 1 1 calc R
H35C H 0.261 0.1184 -0.0245 0.154 Uiso 1 1 calc R
C36 C 0.1655(5) 0.1676(2) 0.0781(4) 0.174(3) Uani 1 1 d .
H36A H 0.1048 0.1531 0.0433 0.261 Uiso 1 1 calc R
H36B H 0.1819 0.2075 0.0684 0.261 Uiso 1 1 calc R
H36C H 0.14 0.1651 0.1223 0.261 Uiso 1 1 calc R
C37 C 0.4641(2) 0.19130(13) 0.33600(15) 0.0422(7) Uani 1 1 d .
C38 C 0.5128(3) 0.18723(14) 0.40615(16) 0.0524(8) Uani 1 1 d .
C39 C 0.5043(4) 0.2358(2) 0.4481(2) 0.0802(13) Uani 1 1 d .
H39 H 0.5348 0.2335 0.4946 0.096 Uiso 1 1 calc R
C40 C 0.4523(4) 0.2869(2) 0.4229(3) 0.0999(17) Uani 1 1 d .
H40 H 0.4484 0.3188 0.4517 0.12 Uiso 1 1 calc R
C41 C 0.4068(3) 0.28988(17) 0.3553(3) 0.0819(13) Uani 1 1 d .
H41 H 0.3717 0.3245 0.3384 0.098 Uiso 1 1 calc R
C42 C 0.4099(3) 0.24379(14) 0.31001(19) 0.0553(9) Uani 1 1 d .
C43 C 0.5690(3) 0.13195(16) 0.43674(15) 0.0573(9) Uani 1 1 d .
H43 H 0.5749 0.1051 0.3986 0.069 Uiso 1 1 calc R
C44 C 0.6929(3) 0.1406(2) 0.4762(2) 0.0930(14) Uani 1 1 d .
H44A H 0.7403 0.1607 0.4475 0.14 Uiso 1 1 calc R
H44B H 0.7273 0.1033 0.489 0.14 Uiso 1 1 calc R
H44C H 0.689 0.1631 0.5169 0.14 Uiso 1 1 calc R
C45 C 0.4913(4) 0.10272(19) 0.48383(18) 0.0802(12) Uani 1 1 d .
H45A H 0.5253 0.0661 0.4998 0.12 Uiso 1 1 calc R
H45B H 0.4142 0.0963 0.4586 0.12 Uiso 1 1 calc R
H45C H 0.4858 0.1275 0.5226 0.12 Uiso 1 1 calc R
C46 C 0.3533(3) 0.25227(14) 0.2358(2) 0.0674(10) Uani 1 1 d .
H46 H 0.3724 0.218 0.2099 0.081 Uiso 1 1 calc R
C47 C 0.4008(4) 0.30551(15) 0.2027(2) 0.0833(12) Uani 1 1 d .
H47A H 0.3848 0.3399 0.2275 0.125 Uiso 1 1 calc R
H47B H 0.3635 0.3087 0.1557 0.125 Uiso 1 1 calc R
H47C H 0.4841 0.3015 0.204 0.125 Uiso 1 1 calc R
C48 C 0.2175(3) 0.2552(2) 0.2299(3) 0.124(2) Uani 1 1 d .
H48A H 0.1961 0.2856 0.2591 0.186 Uiso 1 1 calc R
H48B H 0.1884 0.2185 0.2438 0.186 Uiso 1 1 calc R
H48C H 0.1841 0.2631 0.183 0.186 Uiso 1 1 calc R
C49 C 0.4955(3) -0.00448(14) 0.35479(16) 0.0546(8) Uani 1 1 d .
H49A H 0.5147 0.0043 0.403 0.082 Uiso 1 1 calc R
H49B H 0.5521 0.0135 0.3302 0.082 Uiso 1 1 calc R
H49C H 0.4968 -0.0459 0.3483 0.082 Uiso 1 1 calc R
C50 C 0.2899(3) -0.01158(18) 0.3630(2) 0.0816(12) Uani 1 1 d .
H50A H 0.3004 -0.053 0.3611 0.122 Uiso 1 1 calc R
H50B H 0.2131 -0.0014 0.34 0.122 Uiso 1 1 calc R
H50C H 0.298 0.0006 0.4103 0.122 Uiso 1 1 calc R
C51 C 0.1892(3) 0.12597(18) 0.33554(17) 0.0688(11) Uani 1 1 d .
H51A H 0.1448 0.1552 0.308 0.103 Uiso 1 1 calc R
H51B H 0.2272 0.1431 0.3777 0.103 Uiso 1 1 calc R
H51C H 0.1374 0.0955 0.3458 0.103 Uiso 1 1 calc R
C52 C 0.0795(3) 0.08889(19) 0.22908(18) 0.0742(12) Uani 1 1 d .
H52A H 0.0358 0.0639 0.2551 0.111 Uiso 1 1 calc R
H52B H 0.0875 0.0705 0.1862 0.111 Uiso 1 1 calc R
H52C H 0.0386 0.1252 0.2203 0.111 Uiso 1 1 calc R
N1 N 0.70206(16) 0.08276(8) 0.25589(10) 0.0298(5) Uani 1 1 d .
H1 H 0.7363 0.0978 0.2938 0.036 Uiso 1 1 calc R
N2 N 0.58319(18) 0.19260(9) 0.16627(11) 0.0343(5) Uani 1 1 d .
H2 H 0.5183 0.2064 0.1449 0.041 Uiso 1 1 calc R
N3 N 0.44157(17) 0.07248(8) 0.18289(10) 0.0284(5) Uani 1 1 d .
N4 N 0.46914(17) 0.14208(9) 0.29214(11) 0.0325(5) Uani 1 1 d .
N5 N 0.3794(2) 0.01773(11) 0.32898(12) 0.0494(6) Uani 1 1 d .
N6 N 0.19547(19) 0.09959(12) 0.26805(13) 0.0501(6) Uani 1 1 d .
Ti1 Ti 0.55721(3) 0.123340(18) 0.21998(2) 0.02355(12) Uani 1 1 d .
Ti2 Ti 0.35290(4) 0.08104(2) 0.26551(2) 0.03459(14) Uani 1 1 d .

loop_
_atom_site_aniso_label
_atom_site_aniso_U_11
_atom_site_aniso_U_22
_atom_site_aniso_U_33
_atom_site_aniso_U_23
_atom_site_aniso_U_13
_atom_site_aniso_U_12
C1 0.0200(12) 0.0276(14) 0.0525(17) 0.0009(12) 0.0009(12) -0.0018(11)
C2 0.0296(15) 0.0396(17) 0.072(2) 0.0165(15) 0.0041(14) 0.0007(13)
C3 0.049(2) 0.0401(19) 0.111(3) 0.025(2) 0.008(2) 0.0142(15)
C4 0.065(2) 0.0397(19) 0.114(3) -0.008(2) 0.022(2) 0.0150(17)
C5 0.054(2) 0.0443(19) 0.074(2) -0.0148(17) 0.0115(17) 0.0086(15)
C6 0.0350(15) 0.0353(16) 0.0537(19) -0.0105(13) 0.0041(13) 0.0008(12)
C7 0.0392(17) 0.069(2) 0.070(2) 0.0370(18) 0.0026(16) 0.0060(16)
C8 0.052(2) 0.116(3) 0.072(3) 0.023(2) -0.0049(19) -0.001(2)
C9 0.091(3) 0.097(3) 0.122(4) 0.072(3) 0.019(3) 0.006(3)
C10 0.0516(18) 0.0506(18) 0.0399(17) -0.0084(14) 0.0059(14) 0.0143(15)
C11 0.065(2) 0.059(2) 0.057(2) -0.0011(17) 0.0017(17) -0.0046(17)
C12 0.057(2) 0.089(3) 0.053(2) 0.0010(19) 0.0002(17) -0.0019(19)
C13 0.0294(14) 0.0228(13) 0.0414(16) 0.0038(11) 0.0028(12) -0.0010(11)
C14 0.0332(14) 0.0266(13) 0.0396(15) -0.0018(11) 0.0046(12) -0.0049(11)
C15 0.0451(18) 0.060(2) 0.0497(19) 0.0023(15) 0.0009(14) -0.0229(15)
C16 0.053(2) 0.077(2) 0.059(2) 0.0129(18) 0.0089(17) -0.0345(18)
C17 0.060(2) 0.060(2) 0.0461(19) 0.0148(15) 0.0097(16) -0.0188(16)
C18 0.0427(16) 0.0330(15) 0.0439(17) 0.0084(12) 0.0016(13) -0.0049(12)
C19 0.058(2) 0.0504(19) 0.0475(19) 0.0159(15) -0.0076(15) -0.0093(15)
C20 0.089(3) 0.070(2) 0.046(2) 0.0097(17) -0.0062(18) -0.010(2)
C21 0.080(3) 0.094(3) 0.075(3) 0.015(2) -0.017(2) 0.020(2)
C22 0.0330(15) 0.0350(15) 0.0388(15) -0.0071(12) 0.0064(12) -0.0081(12)
C23 0.0434(17) 0.065(2) 0.0431(18) 0.0031(15) -0.0010(14) -0.0045(15)
C24 0.074(2) 0.0465(19) 0.064(2) -0.0214(16) 0.0217(18) -0.0100(17)
C25 0.0241(13) 0.0384(15) 0.0290(14) -0.0084(11) 0.0068(11) -0.0069(11)
C26 0.0488(17) 0.0405(17) 0.0394(16) -0.0057(13) 0.0081(13) -0.0165(14)
C27 0.065(2) 0.057(2) 0.064(2) -0.0180(17) 0.0148(19) -0.0365(18)
C28 0.0373(19) 0.104(3) 0.070(2) -0.042(2) 0.0086(18) -0.029(2)
C29 0.0348(17) 0.093(3) 0.0471(19) -0.0286(19) -0.0047(14) 0.0041(18)
C30 0.0279(14) 0.0586(19) 0.0354(15) -0.0152(13) 0.0017(12) 0.0034(13)
C31 0.074(2) 0.0289(16) 0.063(2) 0.0032(14) -0.0041(18) -0.0085(15)
C32 0.070(2) 0.056(2) 0.100(3) -0.011(2) 0.003(2) 0.0112(19)
C33 0.148(4) 0.046(2) 0.100(3) 0.016(2) 0.008(3) -0.018(2)
C34 0.055(2) 0.058(2) 0.0467(19) -0.0008(15) -0.0170(15) 0.0137(16)
C35 0.123(4) 0.097(3) 0.098(3) -0.006(3) 0.044(3) -0.045(3)
C36 0.135(5) 0.125(5) 0.281(9) 0.103(5) 0.099(5) 0.085(4)
C37 0.0269(14) 0.0514(18) 0.0526(19) -0.0227(14) 0.0193(13) -0.0106(13)
C38 0.0482(18) 0.067(2) 0.0471(19) -0.0237(16) 0.0243(15) -0.0242(16)
C39 0.096(3) 0.092(3) 0.062(2) -0.044(2) 0.040(2) -0.040(3)
C40 0.122(4) 0.076(3) 0.117(4) -0.059(3) 0.068(3) -0.019(3)
C41 0.073(3) 0.060(2) 0.124(4) -0.039(2) 0.050(3) 0.0016(19)
C42 0.0353(16) 0.0482(19) 0.087(3) -0.0247(17) 0.0240(17) 0.0025(14)
C43 0.057(2) 0.084(3) 0.0326(17) -0.0153(16) 0.0127(15) -0.0245(18)
C44 0.068(3) 0.139(4) 0.071(3) -0.006(3) 0.007(2) -0.032(3)
C45 0.086(3) 0.108(3) 0.051(2) 0.000(2) 0.024(2) -0.029(2)
C46 0.0421(19) 0.0447(19) 0.111(3) -0.0157(19) -0.0030(19) 0.0156(15)
C47 0.082(3) 0.048(2) 0.117(3) -0.004(2) 0.003(2) 0.015(2)
C48 0.046(2) 0.085(3) 0.232(7) -0.004(4) -0.007(3) 0.019(2)
C49 0.053(2) 0.061(2) 0.0480(19) 0.0156(16) 0.0032(15) -0.0109(16)
C50 0.066(2) 0.095(3) 0.091(3) 0.025(2) 0.034(2) -0.024(2)
C51 0.0365(18) 0.116(3) 0.054(2) -0.032(2) 0.0057(15) -0.0150(19)
C52 0.0304(17) 0.130(3) 0.063(2) -0.039(2) 0.0090(16) -0.0156(19)
N1 0.0222(10) 0.0337(12) 0.0314(12) -0.0015(9) -0.0021(9) -0.0016(9)
N2 0.0247(11) 0.0297(11) 0.0461(13) 0.0092(10) -0.0021(10) -0.0002(9)
N3 0.0252(11) 0.0258(11) 0.0337(12) -0.0013(9) 0.0026(9) -0.0014(9)
N4 0.0255(11) 0.0366(12) 0.0358(12) -0.0080(10) 0.0059(9) -0.0030(9)
N5 0.0381(14) 0.0613(16) 0.0508(15) 0.0099(12) 0.0136(12) -0.0145(12)
N6 0.0256(12) 0.0744(17) 0.0525(15) -0.0206(13) 0.0129(11) -0.0065(12)
Ti1 0.0190(2) 0.0235(2) 0.0279(2) -0.00004(18) 0.00286(17) -0.00147(17)
Ti2 0.0229(2) 0.0431(3) 0.0392(3) -0.0057(2) 0.0093(2) -0.0078(2)

loop_
_atom_type_symbol
_atom_type_description
_atom_type_scat_dispersion_real
_atom_type_scat_dispersion_imag
_atom_type_scat_source
C C 0.0033 0.0016 'International Tables Vol C Tables 4.2.6.8 and 6.1.1.4'
H H 0 0 'International Tables Vol C Tables 4.2.6.8 and 6.1.1.4'
N N 0.0061 0.0033 'International Tables Vol C Tables 4.2.6.8 and 6.1.1.4'
Ti Ti 0.2776 0.4457 'International Tables Vol C Tables 4.2.6.8 and 6.1.1.4'

loop_
_geom_angle_atom_site_label_1
_geom_angle_atom_site_label_2
_geom_angle_atom_site_label_3
_geom_angle
N1 C1 C6 119.2(2)
N1 C1 C2 121.2(3)
C6 C1 C2 119.6(2)
C3 C2 C1 118.0(3)
C3 C2 C7 119.6(3)
C1 C2 C7 122.3(3)
C4 C3 C2 121.7(3)
C3 C4 C5 120.3(3)
C4 C5 C6 121.3(3)
C5 C6 C1 119.1(3)
C5 C6 C10 118.1(3)
C1 C6 C10 122.7(2)
C2 C7 C8 110.9(3)
C2 C7 C9 114.3(3)
C8 C7 C9 110.3(3)
C6 C10 C12 114.4(3)
C6 C10 C11 111.4(2)
C12 C10 C11 110.1(3)
C14 C13 N2 119.5(2)
C14 C13 C18 119.6(2)
N2 C13 C18 120.9(2)
C15 C14 C13 118.5(2)
C15 C14 C22 118.0(2)
C13 C14 C22 123.4(2)
C16 C15 C14 121.7(3)
C15 C16 C17 119.9(3)
C16 C17 C18 121.2(3)
C17 C18 C13 118.9(3)
C17 C18 C19 120.0(3)
C13 C18 C19 121.1(2)
C20 C19 C21 110.0(3)
C20 C19 C18 114.9(3)
C21 C19 C18 110.3(3)
C14 C22 C23 111.9(2)
C14 C22 C24 110.9(2)
C23 C22 C24 111.2(2)
N3 C25 C30 120.4(2)
N3 C25 C26 120.0(2)
C30 C25 C26 119.7(2)
N3 C25 Ti2 53.85(11)
C30 C25 Ti2 109.41(16)
C26 C25 Ti2 104.35(17)
C27 C26 C25 117.6(3)
C27 C26 C31 120.8(3)
C25 C26 C31 121.4(2)
C28 C27 C26 121.8(3)
C29 C28 C27 120.4(3)
C28 C29 C30 121.2(3)
C29 C30 C25 118.8(3)
C29 C30 C34 120.0(3)
C25 C30 C34 121.0(2)
C26 C31 C33 113.6(3)
C26 C31 C32 110.2(3)
C33 C31 C32 109.4(3)
C35 C34 C30 110.7(3)
C35 C34 C36 110.7(4)
C30 C34 C36 113.6(3)
C38 C37 C42 119.8(3)
C38 C37 N4 119.4(3)
C42 C37 N4 120.8(3)
C39 C38 C37 118.0(4)
C39 C38 C43 120.0(3)
C37 C38 C43 121.9(3)
C40 C39 C38 122.2(4)
C41 C40 C39 118.6(4)
C40 C41 C42 123.2(4)
C41 C42 C37 118.1(4)
C41 C42 C46 118.0(3)
C37 C42 C46 123.9(3)
C38 C43 C44 113.9(3)
C38 C43 C45 110.7(3)
C44 C43 C45 109.6(3)
C42 C46 C47 112.6(3)
C42 C46 C48 111.0(4)
C47 C46 C48 110.9(3)
C1 N1 Ti1 135.74(17)
C13 N2 Ti1 136.48(16)
C25 N3 Ti1 170.07(18)
C25 N3 Ti2 92.63(14)
Ti1 N3 Ti2 92.48(9)
C37 N4 Ti1 134.43(17)
C37 N4 Ti2 129.81(16)
Ti1 N4 Ti2 93.39(9)
C49 N5 C50 110.6(3)
C49 N5 Ti2 122.95(18)
C50 N5 Ti2 126.2(2)
C52 N6 Ti2 139.8(2)
N3 Ti1 N4 90.16(9)
N3 Ti1 N1 111.71(9)
N4 Ti1 N1 111.12(9)
N3 Ti1 N2 117.60(9)
N4 Ti1 N2 111.03(9)
N1 Ti1 N2 113.05(8)
N3 Ti1 Ti2 46.82(6)
N4 Ti1 Ti2 43.87(6)
N1 Ti1 Ti2 115.57(6)
N2 Ti1 Ti2 130.96(6)
N6 Ti2 N5 102.44(11)
N6 Ti2 N4 117.22(10)
N5 Ti2 N4 109.60(10)
N6 Ti2 N3 130.01(10)
N5 Ti2 N3 113.22(10)
N4 Ti2 N3 82.97(8)
N6 Ti2 C25 103.43(9)
N5 Ti2 C25 107.94(10)
N4 Ti2 C25 115.13(8)
N3 Ti2 C25 33.52(7)
N6 Ti2 C51 31.27(10)
N5 Ti2 C51 90.71(12)
N4 Ti2 C51 95.33(9)
N3 Ti2 C51 155.23(10)
C25 Ti2 C51 134.67(9)
N6 Ti2 Ti1 142.25(9)
N5 Ti2 Ti1 114.31(7)
N4 Ti2 Ti1 42.74(6)
N3 Ti2 Ti1 40.70(5)
C25 Ti2 Ti1 73.98(5)
C51 Ti2 Ti1 135.41(8)

loop_
_geom_bond_atom_site_label_1
_geom_bond_atom_site_label_2
_geom_bond_distance
C1 N1 1.409(3)
C1 C6 1.416(4)
C1 C2 1.419(4)
C2 C3 1.405(5)
C2 C7 1.515(5)
C3 C4 1.363(5)
C4 C5 1.368(5)
C5 C6 1.390(4)
C6 C10 1.519(4)
C7 C8 1.535(5)
C7 C9 1.538(5)
C10 C12 1.525(4)
C10 C11 1.527(4)
C13 C14 1.407(4)
C13 N2 1.411(3)
C13 C18 1.414(4)
C14 C15 1.396(4)
C14 C22 1.516(4)
C15 C16 1.362(4)
C16 C17 1.377(4)
C17 C18 1.386(4)
C18 C19 1.522(4)
C19 C20 1.514(5)
C19 C21 1.520(5)
C22 C23 1.526(4)
C22 C24 1.530(4)
C25 N3 1.404(3)
C25 C30 1.420(4)
C25 C26 1.428(4)
C25 Ti2 2.541(2)
C26 C27 1.395(4)
C26 C31 1.500(4)
C27 C28 1.369(5)
C28 C29 1.367(5)
C29 C30 1.384(4)
C30 C34 1.503(4)
C31 C33 1.523(5)
C31 C32 1.535(5)
C34 C35 1.495(5)
C34 C36 1.511(5)
C37 C38 1.410(4)
C37 C42 1.415(4)
C37 N4 1.427(3)
C38 C39 1.399(5)
C38 C43 1.507(5)
C39 C40 1.374(6)
C40 C41 1.353(6)
C41 C42 1.386(5)
C42 C46 1.516(5)
C43 C44 1.531(5)
C43 C45 1.535(4)
C46 C47 1.524(5)
C46 C48 1.552(5)
C49 N5 1.449(4)
C50 N5 1.473(4)
C51 Ti2 2.701(3)
C52 N6 1.457(4)
N1 Ti1 1.9469(19)
N2 Ti1 1.955(2)
N3 Ti1 1.8362(19)
N3 Ti2 2.054(2)
N4 Ti1 1.913(2)
N4 Ti2 1.953(2)
N5 Ti2 1.909(2)
N6 Ti2 1.870(2)
Ti1 Ti2 2.8134(6)
